data_1513754
loop_
_publ_author_name
'Vay\'a, Ignacio'
'Andreu, Inmaculada'
'Jim\'enez, M Consuelo'
'Miranda, Miguel A.'

_publ_section_title
;
 Photooxygenation mechanisms in naproxen-amino acid linked systems.
;
_journal_issue 2
_journal_name_full
'Photochemical &amp; photobiological sciences : Official journal of the European Photochemistry Association and the European Society for Photobiology'
_journal_page_first 224
_journal_page_last 230
_journal_paper_doi 10.1039/c3pp50252j
_journal_volume 13
_journal_year 2014
_chemical_formula_sum 'C21 H22 N3 O4'
_chemical_formula_weight 380.42
_chemical_name_systematic
;
 ?
;
_space_group_IT_number 4
_symmetry_space_group_name_Hall 'P 2yb'
_symmetry_space_group_name_H-M 'P 1 21 1'
_atom_sites_solution_hydrogens geom
_atom_sites_solution_primary direct
_atom_sites_solution_secondary difmap
_audit_creation_method SHELXL-97
_cell_angle_alpha 90.00
_cell_angle_beta 92.664(3)
_cell_angle_gamma 90.00
_cell_formula_units_Z 2
_cell_length_a 7.5041(4)
_cell_length_b 5.1979(3)
_cell_length_c 24.1640(13)
_cell_measurement_temperature 120(2)
_cell_volume 941.51(9)
_computing_structure_refinement 'SHELXL-97 (Sheldrick, 1997)'
_diffrn_ambient_temperature 120(2)
_diffrn_measured_fraction_theta_full 0.999
_diffrn_measured_fraction_theta_max 0.999
_diffrn_radiation_monochromator graphite
_diffrn_radiation_source 'fine-focus sealed tube'
_diffrn_radiation_type CuK\a
_diffrn_radiation_wavelength 1.54180
_diffrn_reflns_av_R_equivalents 0.0000
_diffrn_reflns_av_sigmaI/netI 0.0417
_diffrn_reflns_limit_h_max 8
_diffrn_reflns_limit_h_min -8
_diffrn_reflns_limit_k_max 5
_diffrn_reflns_limit_k_min -5
_diffrn_reflns_limit_l_max 27
_diffrn_reflns_limit_l_min 0
_diffrn_reflns_number 2771
_diffrn_reflns_theta_full 60.05
_diffrn_reflns_theta_max 60.05
_diffrn_reflns_theta_min 1.83
_exptl_absorpt_coefficient_mu 0.773
_exptl_absorpt_correction_T_max 0.9772
_exptl_absorpt_correction_T_min 0.8303
_exptl_crystal_density_diffrn 1.342
_exptl_crystal_density_method 'not measured'
_exptl_crystal_F_000 402
_exptl_crystal_size_max 0.25
_exptl_crystal_size_mid 0.11
_exptl_crystal_size_min 0.03
_refine_diff_density_max 0.489
_refine_diff_density_min -0.464
_refine_diff_density_rms 0.180
_refine_ls_abs_structure_details 'Flack H D (1983), Acta Cryst. A39, 876-881'
_refine_ls_abs_structure_Flack -0.3(3)
_refine_ls_extinction_coef 0.023(2)
_refine_ls_extinction_expression Fc^*^=kFc[1+0.001xFc^2^\l^3^/sin(2\q)]^-1/4^
_refine_ls_extinction_method SHELXL
_refine_ls_goodness_of_fit_ref 1.079
_refine_ls_hydrogen_treatment mixed
_refine_ls_matrix_type full
_refine_ls_number_parameters 260
_refine_ls_number_reflns 2771
_refine_ls_number_restraints 1
_refine_ls_restrained_S_all 1.079
_refine_ls_R_factor_all 0.0510
_refine_ls_R_factor_gt 0.0497
_refine_ls_shift/su_max 0.000
_refine_ls_shift/su_mean 0.000
_refine_ls_structure_factor_coef Fsqd
_refine_ls_weighting_details 'calc w=1/[\s^2^(Fo^2^)+(0.0852P)^2^+0.2877P] where P=(Fo^2^+2Fc^2^)/3'
_refine_ls_weighting_scheme calc
_refine_ls_wR_factor_gt 0.1262
_refine_ls_wR_factor_ref 0.1271
_reflns_number_gt 2708
_reflns_number_total 2771
_reflns_threshold_expression >2sigma(I)
_cod_data_source_file c3pp50252j.txt
_cod_data_source_block 2006uv02cj02n
_cod_database_code 1513754

loop_
_symmetry_equiv_pos_as_xyz
'x, y, z'
'-x, y+1/2, -z'

loop_
_atom_site_label
_atom_site_type_symbol
_atom_site_fract_x
_atom_site_fract_y
_atom_site_fract_z
_atom_site_U_iso_or_equiv
_atom_site_adp_type
_atom_site_occupancy
_atom_site_symmetry_multiplicity
_atom_site_calc_flag
_atom_site_refinement_flags
C1 C 1.1496(3) 0.1332(6) 0.43023(11) 0.0347(7) Uani 1 1 d .
C2 C 1.0467(4) -0.0733(7) 0.44878(11) 0.0410(8) Uani 1 1 d .
H2 H 1.0844 -0.1649 0.4813 0.049 Uiso 1 1 calc R
C3 C 0.8933(4) -0.1424(7) 0.42031(11) 0.0400(7) Uani 1 1 d .
H3 H 0.8248 -0.2816 0.4334 0.048 Uiso 1 1 calc R
C4 C 0.8341(3) -0.0102(6) 0.37156(10) 0.0296(6) Uani 1 1 d .
C5 C 0.9354(3) 0.2027(6) 0.35424(10) 0.0291(6) Uani 1 1 d .
C6 C 1.0944(3) 0.2729(6) 0.38481(10) 0.0321(7) Uani 1 1 d .
H6 H 1.1621 0.4167 0.3736 0.039 Uiso 1 1 calc R
C7 C 0.6808(3) -0.0873(6) 0.33896(10) 0.0312(6) Uani 1 1 d .
H7 H 0.6123 -0.2287 0.3509 0.037 Uiso 1 1 calc R
C8 C 0.6288(3) 0.0365(5) 0.29072(10) 0.0265(6) Uani 1 1 d .
C9 C 0.7298(3) 0.2518(6) 0.27469(11) 0.0324(6) Uani 1 1 d .
H9 H 0.6947 0.3426 0.2419 0.039 Uiso 1 1 calc R
C10 C 0.8772(3) 0.3320(6) 0.30559(10) 0.0329(6) Uani 1 1 d .
H10 H 0.9415 0.4781 0.2939 0.039 Uiso 1 1 calc R
O11 O 1.3051(2) 0.1773(5) 0.46122(8) 0.0434(6) Uani 1 1 d .
C12 C 1.4212(4) 0.3725(8) 0.44199(13) 0.0508(9) Uani 1 1 d .
H12A H 1.4563 0.3296 0.4045 0.076 Uiso 1 1 calc R
H12B H 1.5278 0.3831 0.4669 0.076 Uiso 1 1 calc R
H12C H 1.3592 0.5384 0.4414 0.076 Uiso 1 1 calc R
C13 C 0.4722(3) -0.0655(5) 0.25393(10) 0.0259(6) Uani 1 1 d .
H13 H 0.5131 -0.2249 0.2352 0.031 Uiso 1 1 calc R
C14 C 0.4171(3) 0.1287(5) 0.20917(10) 0.0256(6) Uani 1 1 d .
C15 C 0.3105(3) -0.1360(6) 0.28693(11) 0.0347(7) Uani 1 1 d .
H15A H 0.2731 0.0143 0.3080 0.052 Uiso 1 1 calc R
H15B H 0.3423 -0.2766 0.3126 0.052 Uiso 1 1 calc R
H15C H 0.2124 -0.1909 0.2614 0.052 Uiso 1 1 calc R
O16 O 0.3206(2) 0.3157(4) 0.21959(7) 0.0322(5) Uani 1 1 d .
N17 N 0.4797(2) 0.0861(4) 0.15900(8) 0.0238(5) Uani 1 1 d .
C18 C 0.4450(3) 0.2567(5) 0.11264(10) 0.0252(6) Uani 1 1 d .
H18 H 0.3976 0.4215 0.1274 0.030 Uiso 1 1 calc R
C19 C 0.6181(3) 0.3200(6) 0.08299(10) 0.0287(6) Uani 1 1 d .
H19A H 0.6646 0.1607 0.0664 0.034 Uiso 1 1 calc R
H19B H 0.5902 0.4431 0.0526 0.034 Uiso 1 1 calc R
C20 C 0.7584(3) 0.4326(5) 0.12145(10) 0.0261(6) Uani 1 1 d .
N21 N 0.7381(3) 0.6671(5) 0.14763(8) 0.0279(5) Uani 1 1 d .
C22 C 0.8867(3) 0.6990(6) 0.17884(10) 0.0292(6) Uani 1 1 d .
H22 H 0.9094 0.8439 0.2020 0.035 Uiso 1 1 calc R
N23 N 1.0020(3) 0.5012(5) 0.17381(9) 0.0292(5) Uani 1 1 d .
C24 C 0.9204(3) 0.3296(5) 0.13745(10) 0.0264(6) Uani 1 1 d .
H24 H 0.9676 0.1702 0.1257 0.032 Uiso 1 1 calc R
C25 C 0.3075(3) 0.1533(5) 0.06981(10) 0.0254(6) Uani 1 1 d .
O26 O 0.2322(2) -0.0661(4) 0.08530(7) 0.0281(5) Uani 1 1 d .
C27 C 0.0969(3) -0.1697(6) 0.04659(10) 0.0318(6) Uani 1 1 d .
H27A H -0.0033 -0.0491 0.0428 0.048 Uiso 1 1 calc R
H27B H 0.0547 -0.3350 0.0604 0.048 Uiso 1 1 calc R
H27C H 0.1481 -0.1949 0.0104 0.048 Uiso 1 1 calc R
O28 O 0.2717(2) 0.2608(4) 0.02647(7) 0.0343(5) Uani 1 1 d .
H17 H 0.553(4) -0.063(7) 0.1517(12) 0.041 Uiso 1 1 d .

loop_
_atom_site_aniso_label
_atom_site_aniso_U_11
_atom_site_aniso_U_22
_atom_site_aniso_U_33
_atom_site_aniso_U_23
_atom_site_aniso_U_13
_atom_site_aniso_U_12
C1 0.0266(13) 0.046(2) 0.0311(13) -0.0069(13) -0.0064(10) 0.0039(12)
C2 0.0400(15) 0.049(2) 0.0332(14) 0.0066(14) -0.0087(12) 0.0023(14)
C3 0.0404(15) 0.0434(19) 0.0355(15) 0.0044(14) -0.0051(11) -0.0042(14)
C4 0.0273(12) 0.0322(17) 0.0290(12) 0.0013(12) -0.0014(10) 0.0027(12)
C5 0.0274(12) 0.0314(16) 0.0285(12) -0.0043(12) -0.0001(10) 0.0015(12)
C6 0.0276(12) 0.0360(17) 0.0325(13) -0.0040(12) -0.0024(10) -0.0013(12)
C7 0.0305(13) 0.0318(17) 0.0310(13) 0.0009(12) -0.0020(10) -0.0043(12)
C8 0.0221(12) 0.0277(15) 0.0295(13) -0.0028(11) -0.0017(10) 0.0036(11)
C9 0.0273(12) 0.0358(17) 0.0335(13) 0.0044(12) -0.0066(10) -0.0020(12)
C10 0.0315(13) 0.0310(16) 0.0355(14) 0.0035(12) -0.0035(11) -0.0066(12)
O11 0.0321(9) 0.0598(15) 0.0372(10) -0.0002(10) -0.0119(8) -0.0027(10)
C12 0.0354(15) 0.066(2) 0.0496(17) 0.0008(18) -0.0118(13) -0.0108(17)
C13 0.0224(12) 0.0270(15) 0.0281(12) -0.0023(11) -0.0020(9) -0.0022(10)
C14 0.0177(11) 0.0279(16) 0.0310(13) -0.0022(11) -0.0018(9) -0.0010(11)
C15 0.0260(13) 0.0429(19) 0.0350(13) 0.0005(13) 0.0001(10) -0.0078(12)
O16 0.0274(9) 0.0344(12) 0.0346(9) -0.0031(9) -0.0015(7) 0.0083(9)
N17 0.0208(10) 0.0245(13) 0.0259(11) -0.0012(9) -0.0018(8) 0.0014(9)
C18 0.0234(12) 0.0223(14) 0.0299(12) -0.0010(11) 0.0003(9) -0.0006(11)
C19 0.0230(12) 0.0320(16) 0.0310(13) 0.0020(12) 0.0004(9) -0.0009(11)
C20 0.0203(11) 0.0257(15) 0.0325(12) 0.0000(12) 0.0021(9) -0.0011(10)
N21 0.0220(10) 0.0278(13) 0.0337(11) -0.0002(10) -0.0009(8) 0.0018(9)
C22 0.0270(12) 0.0237(15) 0.0369(14) 0.0007(12) 0.0016(10) 0.0011(11)
N23 0.0253(10) 0.0259(13) 0.0367(11) 0.0031(10) 0.0031(9) -0.0002(9)
C24 0.0237(12) 0.0227(14) 0.0330(13) -0.0017(12) 0.0022(10) 0.0003(11)
C25 0.0211(12) 0.0237(15) 0.0313(13) 0.0001(11) 0.0003(10) 0.0026(11)
O26 0.0243(8) 0.0278(11) 0.0318(9) -0.0014(8) -0.0044(7) -0.0035(8)
C27 0.0269(13) 0.0365(17) 0.0314(13) -0.0024(13) -0.0054(10) -0.0056(12)
O28 0.0332(10) 0.0349(12) 0.0340(10) 0.0069(9) -0.0093(7) -0.0042(8)

loop_
_atom_type_symbol
_atom_type_description
_atom_type_scat_dispersion_real
_atom_type_scat_dispersion_imag
_atom_type_scat_source
C C 0.0181 0.0091 'International Tables Vol C Tables 4.2.6.8 and 6.1.1.4'
H H 0.0000 0.0000 'International Tables Vol C Tables 4.2.6.8 and 6.1.1.4'
N N 0.0311 0.0180 'International Tables Vol C Tables 4.2.6.8 and 6.1.1.4'
O O 0.0492 0.0322 'International Tables Vol C Tables 4.2.6.8 and 6.1.1.4'

loop_
_geom_angle_atom_site_label_1
_geom_angle_atom_site_label_2
_geom_angle_atom_site_label_3
_geom_angle
C6 C1 O11 124.6(3)
C6 C1 C2 120.8(2)
O11 C1 C2 114.7(2)
C3 C2 C1 120.2(3)
C3 C2 H2 119.9
C1 C2 H2 119.9
C2 C3 C4 121.1(3)
C2 C3 H3 119.4
C4 C3 H3 119.4
C5 C4 C3 118.2(2)
C5 C4 C7 119.2(2)
C3 C4 C7 122.6(3)
C10 C5 C4 118.1(2)
C10 C5 C6 122.2(2)
C4 C5 C6 119.7(2)
C1 C6 C5 119.9(3)
C1 C6 H6 120.1
C5 C6 H6 120.1
C8 C7 C4 122.0(3)
C8 C7 H7 119.0
C4 C7 H7 119.0
C7 C8 C9 117.9(2)
C7 C8 C13 120.7(2)
C9 C8 C13 121.3(2)
C10 C9 C8 121.4(2)
C10 C9 H9 119.3
C8 C9 H9 119.3
C9 C10 C5 121.4(3)
C9 C10 H10 119.3
C5 C10 H10 119.3
C1 O11 C12 117.1(2)
O11 C12 H12A 109.5
O11 C12 H12B 109.5
H12A C12 H12B 109.5
O11 C12 H12C 109.5
H12A C12 H12C 109.5
H12B C12 H12C 109.5
C14 C13 C15 109.5(2)
C14 C13 C8 111.0(2)
C15 C13 C8 112.70(19)
C14 C13 H13 107.8
C15 C13 H13 107.8
C8 C13 H13 107.8
O16 C14 N17 123.0(2)
O16 C14 C13 121.0(2)
N17 C14 C13 116.0(2)
C13 C15 H15A 109.5
C13 C15 H15B 109.5
H15A C15 H15B 109.5
C13 C15 H15C 109.5
H15A C15 H15C 109.5
H15B C15 H15C 109.5
C14 N17 C18 122.9(2)
C14 N17 H17 121.4(18)
C18 N17 H17 115.7(18)
N17 C18 C25 113.7(2)
N17 C18 C19 111.43(19)
C25 C18 C19 108.46(19)
N17 C18 H18 107.7
C25 C18 H18 107.7
C19 C18 H18 107.7
C20 C19 C18 112.23(19)
C20 C19 H19A 109.2
C18 C19 H19A 109.2
C20 C19 H19B 109.2
C18 C19 H19B 109.2
H19A C19 H19B 107.9
C24 C20 N21 109.3(2)
C24 C20 C19 128.0(3)
N21 C20 C19 122.7(2)
C22 N21 C20 105.2(2)
N21 C22 N23 112.2(2)
N21 C22 H22 123.9
N23 C22 H22 123.9
C22 N23 C24 106.4(2)
C20 C24 N23 106.9(2)
C20 C24 H24 126.6
N23 C24 H24 126.6
O28 C25 O26 124.0(2)
O28 C25 C18 122.9(2)
O26 C25 C18 113.1(2)
C25 O26 C27 115.39(19)
O26 C27 H27A 109.5
O26 C27 H27B 109.5
H27A C27 H27B 109.5
O26 C27 H27C 109.5
H27A C27 H27C 109.5
H27B C27 H27C 109.5

loop_
_geom_bond_atom_site_label_1
_geom_bond_atom_site_label_2
_geom_bond_distance
C1 C6 1.364(4)
C1 O11 1.376(3)
C1 C2 1.408(4)
C2 C3 1.361(4)
C2 H2 0.9500
C3 C4 1.417(4)
C3 H3 0.9500
C4 C5 1.417(4)
C4 C7 1.421(4)
C5 C10 1.406(4)
C5 C6 1.422(4)
C6 H6 0.9500
C7 C8 1.372(4)
C7 H7 0.9500
C8 C9 1.416(4)
C8 C13 1.534(3)
C9 C10 1.370(4)
C9 H9 0.9500
C10 H10 0.9500
O11 C12 1.429(4)
C12 H12A 0.9800
C12 H12B 0.9800
C12 H12C 0.9800
C13 C14 1.522(4)
C13 C15 1.527(3)
C13 H13 1.0000
C14 O16 1.245(3)
C14 N17 1.339(3)
C15 H15A 0.9800
C15 H15B 0.9800
C15 H15C 0.9800
N17 C18 1.443(3)
N17 H17 0.97(3)
C18 C25 1.525(3)
C18 C19 1.548(3)
C18 H18 1.0000
C19 C20 1.492(3)
C19 H19A 0.9900
C19 H19B 0.9900
C20 C24 1.367(4)
C20 N21 1.385(4)
N21 C22 1.327(3)
C22 N23 1.353(3)
C22 H22 0.9500
N23 C24 1.375(3)
C24 H24 0.9500
C25 O28 1.206(3)
C25 O26 1.334(3)
O26 C27 1.452(3)
C27 H27A 0.9800
C27 H27B 0.9800
C27 H27C 0.9800

loop_
_geom_torsion_atom_site_label_1
_geom_torsion_atom_site_label_2
_geom_torsion_atom_site_label_3
_geom_torsion_atom_site_label_4
_geom_torsion
C6 C1 C2 C3 2.4(4)
O11 C1 C2 C3 -177.5(3)
C1 C2 C3 C4 0.3(5)
C2 C3 C4 C5 -2.3(4)
C2 C3 C4 C7 176.0(3)
C3 C4 C5 C10 179.4(3)
C7 C4 C5 C10 1.1(4)
C3 C4 C5 C6 1.8(4)
C7 C4 C5 C6 -176.5(2)
O11 C1 C6 C5 177.0(3)
C2 C1 C6 C5 -2.9(4)
C10 C5 C6 C1 -176.8(3)
C4 C5 C6 C1 0.7(4)
C5 C4 C7 C8 0.8(4)
C3 C4 C7 C8 -177.5(3)
C4 C7 C8 C9 -2.0(4)
C4 C7 C8 C13 174.7(2)
C7 C8 C9 C10 1.3(4)
C13 C8 C9 C10 -175.4(2)
C8 C9 C10 C5 0.5(4)
C4 C5 C10 C9 -1.7(4)
C6 C5 C10 C9 175.8(3)
C6 C1 O11 C12 -4.3(4)
C2 C1 O11 C12 175.6(3)
C7 C8 C13 C14 169.2(2)
C9 C8 C13 C14 -14.2(3)
C7 C8 C13 C15 46.0(3)
C9 C8 C13 C15 -137.4(3)
C15 C13 C14 O16 44.7(3)
C8 C13 C14 O16 -80.4(3)
C15 C13 C14 N17 -135.8(2)
C8 C13 C14 N17 99.2(2)
O16 C14 N17 C18 1.7(4)
C13 C14 N17 C18 -177.8(2)
C14 N17 C18 C25 -105.1(3)
C14 N17 C18 C19 132.0(2)
N17 C18 C19 C20 -56.3(3)
C25 C18 C19 C20 177.7(2)
C18 C19 C20 C24 114.9(3)
C18 C19 C20 N21 -64.0(3)
C24 C20 N21 C22 -0.4(3)
C19 C20 N21 C22 178.7(2)
C20 N21 C22 N23 0.8(3)
N21 C22 N23 C24 -0.8(3)
N21 C20 C24 N23 -0.1(3)
C19 C20 C24 N23 -179.1(2)
C22 N23 C24 C20 0.5(3)
N17 C18 C25 O28 -174.4(2)
C19 C18 C25 O28 -49.8(3)
N17 C18 C25 O26 5.6(3)
C19 C18 C25 O26 130.2(2)
O28 C25 O26 C27 -1.5(3)
C18 C25 O26 C27 178.53(19)
